data_7161168
loop_
_publ_author_name
'Liu, Yue'
'Gan, Zhuo-Jia'
'Zhang, Zhong-Yuan'
'Zhao, Huan'
'Li, Shao-Yang'
'Wang, Gao-Qian'
'Chen, Guo-Dong'
'Awakawa, Takayoshi'
'Cao, Zhi-Qin'
'Lv, Jian-Ming'
'Hu, Dan'
'Gao, Hao'

_publ_section_title
;
 Identification of two multifunctional P450 enzymes for biosynthesis of
 sesteraltererol-type sesterterpenoids
;
_journal_name_full 'Organic &amp; Biomolecular Chemistry'
_journal_paper_doi 10.1039/D6OB00650G
_journal_year 2026
_chemical_absolute_configuration ad
_chemical_formula_moiety C25H38O3
_chemical_formula_sum 'C25 H38 O3'
_chemical_formula_weight 386.55
_chemical_name_common 16-deoxy-episesteralterin
_space_group_crystal_system monoclinic
_space_group_IT_number 4
_space_group_name_Hall 'P 2yb'
_space_group_name_H-M_alt 'P 1 21 1'
_atom_sites_solution_hydrogens geom
_audit_creation_method SHELXL-2017/1
_audit_update_record
;
2021-06-22 deposited with the CCDC.	2026-05-12 downloaded from the CCDC.
;
_cell_angle_alpha 90
_cell_angle_beta 90.7124(6)
_cell_angle_gamma 90
_cell_formula_units_Z 2
_cell_length_a 8.80984(5)
_cell_length_b 8.03618(9)
_cell_length_c 15.32121(10)
_cell_measurement_reflns_used 21621
_cell_measurement_temperature 100.01(10)
_cell_measurement_theta_max 73.4270
_cell_measurement_theta_min 4.9930
_cell_volume 1084.619(15)
_computing_structure_refinement 'SHELXL-2017/1 (Sheldrick, 2017)'
_diffrn_ambient_temperature 100.01(10)
_diffrn_measured_fraction_theta_full 1.000
_diffrn_measured_fraction_theta_max 0.996
_diffrn_measurement_device_type Rigaku
_diffrn_radiation_type CuK\a
_diffrn_radiation_wavelength 1.54184
_diffrn_reflns_av_R_equivalents 0.0261
_diffrn_reflns_av_unetI/netI 0.0138
_diffrn_reflns_Laue_measured_fraction_full 1.000
_diffrn_reflns_Laue_measured_fraction_max 0.996
_diffrn_reflns_limit_h_max 10
_diffrn_reflns_limit_h_min -10
_diffrn_reflns_limit_k_max 8
_diffrn_reflns_limit_k_min -9
_diffrn_reflns_limit_l_max 19
_diffrn_reflns_limit_l_min -18
_diffrn_reflns_number 24001
_diffrn_reflns_point_group_measured_fraction_full 0.937
_diffrn_reflns_point_group_measured_fraction_max 0.924
_diffrn_reflns_theta_full 67.684
_diffrn_reflns_theta_max 73.595
_diffrn_reflns_theta_min 2.884
_exptl_absorpt_coefficient_mu 0.587
_exptl_crystal_colour colourless
_exptl_crystal_density_diffrn 1.184
_exptl_crystal_description block
_exptl_crystal_F_000 424
_exptl_crystal_recrystallization_method 'Re-crystallisation from solvent: MeOH'
_refine_diff_density_max 0.227
_refine_diff_density_min -0.201
_refine_diff_density_rms 0.032
_refine_ls_abs_structure_details
;
 Flack x determined using 1672 quotients [(I+)-(I-)]/[(I+)+(I-)]
 (Parsons, Flack and Wagner, Acta Cryst. B69 (2013) 249-259).
;
_refine_ls_abs_structure_Flack 0.13(6)
_refine_ls_extinction_coef 0.0120(8)
_refine_ls_extinction_expression Fc^*^=kFc[1+0.001xFc^2^\l^3^/sin(2\q)]^-1/4^
_refine_ls_extinction_method 'SHELXL-2017/1 (Sheldrick 2017)'
_refine_ls_goodness_of_fit_ref 1.058
_refine_ls_hydrogen_treatment constr
_refine_ls_matrix_type full
_refine_ls_number_parameters 260
_refine_ls_number_reflns 4028
_refine_ls_number_restraints 1
_refine_ls_restrained_S_all 1.057
_refine_ls_R_factor_all 0.0278
_refine_ls_R_factor_gt 0.0276
_refine_ls_shift/su_max 0.000
_refine_ls_shift/su_mean 0.000
_refine_ls_structure_factor_coef Fsqd
_refine_ls_weighting_details 'w=1/[\s^2^(Fo^2^)+(0.0416P)^2^+0.2232P] where P=(Fo^2^+2Fc^2^)/3'
_refine_ls_weighting_scheme calc
_refine_ls_wR_factor_gt 0.0733
_refine_ls_wR_factor_ref 0.0735
_reflns_Friedel_coverage 0.728
_reflns_Friedel_fraction_full 0.864
_reflns_Friedel_fraction_max 0.842
_reflns_number_gt 4010
_reflns_number_total 4028
_reflns_threshold_expression 'I > 2\s(I)'
_cod_data_source_file d6ob00650g2.cif
_cod_data_source_block 48020-4
_cod_original_cell_volume 1084.619(16)
_cod_original_sg_symbol_H-M 'P 21'
_cod_database_code 7161168
_shelx_shelxl_version_number 2017/1
_shelx_space_group_comment
;
The symmetry employed for this shelxl refinement is uniquely defined
by the following loop, which should always be used as a source of
symmetry information in preference to the above space-group names.
They are only intended as comments.
;

loop_
_space_group_symop_operation_xyz
'x, y, z'
'-x, y+1/2, -z'

loop_
_atom_site_label
_atom_site_type_symbol
_atom_site_fract_x
_atom_site_fract_y
_atom_site_fract_z
_atom_site_U_iso_or_equiv
_atom_site_adp_type
_atom_site_occupancy
_atom_site_site_symmetry_order
_atom_site_calc_flag
_atom_site_refinement_flags_posn
_atom_site_refinement_flags_adp
_atom_site_refinement_flags_occupancy
_atom_site_disorder_assembly
_atom_site_disorder_group
O2 O -0.66788(12) -0.22706(17) -0.52334(8) 0.0224(3) Uani 1 1 d . . . . .
O1 O -0.44129(12) -0.24588(17) -0.45691(7) 0.0188(3) Uani 1 1 d . . . . .
O3 O -0.64493(13) -0.48701(16) -0.67238(7) 0.0174(3) Uani 1 1 d . . . . .
H3 H -0.608342 -0.567123 -0.646503 0.026 Uiso 1 1 calc R U . . .
C14 C -0.68889(17) -0.2456(2) -0.81107(10) 0.0160(3) Uani 1 1 d . . . . .
H14 H -0.753783 -0.341730 -0.799087 0.019 Uiso 1 1 calc R U . . .
C2 C -0.41810(17) -0.4388(2) -0.75927(10) 0.0167(3) Uani 1 1 d . . . . .
H2 H -0.342932 -0.351607 -0.770134 0.020 Uiso 1 1 calc R U . . .
C15 C -0.57848(19) -0.3085(2) -0.88087(10) 0.0196(4) Uani 1 1 d . . . . .
C10 C -0.30412(17) -0.3516(2) -0.57427(10) 0.0145(3) Uani 1 1 d . . . . .
C3 C -0.32692(19) -0.5934(2) -0.72630(10) 0.0194(4) Uani 1 1 d . . . . .
H3A H -0.346015 -0.603611 -0.663647 0.023 Uiso 1 1 calc R U . . .
C11 C -0.44682(17) -0.3308(2) -0.60373(10) 0.0142(3) Uani 1 1 d . . . . .
C1 C -0.5028(2) -0.4671(2) -0.84679(10) 0.0200(4) Uani 1 1 d . . . . .
H1A H -0.431554 -0.507105 -0.889739 0.024 Uiso 1 1 calc R U . . .
H1B H -0.579559 -0.552200 -0.839070 0.024 Uiso 1 1 calc R U . . .
C12 C -0.52702(17) -0.3678(2) -0.69015(10) 0.0145(3) Uani 1 1 d . . . . .
C13 C -0.60935(17) -0.2102(2) -0.72397(10) 0.0154(3) Uani 1 1 d . . . . .
H13A H -0.683462 -0.174436 -0.681586 0.018 Uiso 1 1 calc R U . . .
H13B H -0.536386 -0.120981 -0.731245 0.018 Uiso 1 1 calc R U . . .
C22 C -0.53662(17) -0.2657(2) -0.52838(10) 0.0160(3) Uani 1 1 d . . . . .
C8 C -0.16170(18) -0.1869(2) -0.47290(10) 0.0204(4) Uani 1 1 d . . . . .
H8A H -0.104405 -0.203227 -0.419104 0.024 Uiso 1 1 calc R U . . .
H8B H -0.197315 -0.072788 -0.475307 0.024 Uiso 1 1 calc R U . . .
C5 C -0.09562(18) -0.4053(3) -0.69512(11) 0.0233(4) Uani 1 1 d . . . . .
H5A H -0.132139 -0.311604 -0.729338 0.028 Uiso 1 1 calc R U . . .
H5B H 0.014312 -0.405608 -0.697922 0.028 Uiso 1 1 calc R U . . .
C23 C -0.4584(2) -0.1804(3) -0.90771(11) 0.0248(4) Uani 1 1 d . . . . .
H23A H -0.507382 -0.087546 -0.935672 0.037 Uiso 1 1 calc R U . . .
H23B H -0.388773 -0.230972 -0.947446 0.037 Uiso 1 1 calc R U . . .
H23C H -0.404027 -0.142502 -0.856785 0.037 Uiso 1 1 calc R U . . .
C6 C -0.14189(17) -0.3801(2) -0.60027(10) 0.0181(4) Uani 1 1 d . . . . .
H6 H -0.107951 -0.479694 -0.568672 0.022 Uiso 1 1 calc R U . . .
C17 C -0.7919(2) -0.1800(3) -0.95483(11) 0.0258(4) Uani 1 1 d . . . . .
H17A H -0.893309 -0.206962 -0.975730 0.031 Uiso 1 1 calc R U . . .
H17B H -0.750680 -0.093539 -0.991840 0.031 Uiso 1 1 calc R U . . .
C16 C -0.6904(2) -0.3350(3) -0.95725(11) 0.0271(4) Uani 1 1 d . . . . .
H16A H -0.637390 -0.342502 -1.012213 0.033 Uiso 1 1 calc R U . . .
H16B H -0.749621 -0.435467 -0.949105 0.033 Uiso 1 1 calc R U . . .
C18 C -0.79720(18) -0.1187(2) -0.85790(10) 0.0185(4) Uani 1 1 d . . . . .
H18 H -0.899986 -0.139870 -0.836826 0.022 Uiso 1 1 calc R U . . .
C20 C -0.3709(2) -0.7599(3) -0.76802(12) 0.0272(4) Uani 1 1 d . . . . .
H20A H -0.477469 -0.779115 -0.760450 0.041 Uiso 1 1 calc R U . . .
H20B H -0.314129 -0.847858 -0.740588 0.041 Uiso 1 1 calc R U . . .
H20C H -0.348674 -0.757024 -0.829182 0.041 Uiso 1 1 calc R U . . .
C9 C -0.29412(17) -0.3086(2) -0.47922(10) 0.0164(3) Uani 1 1 d . . . . .
H9 H -0.271270 -0.408681 -0.444964 0.020 Uiso 1 1 calc R U . . .
C4 C -0.15555(19) -0.5652(3) -0.73621(11) 0.0241(4) Uani 1 1 d . . . . .
H4A H -0.102052 -0.658625 -0.710099 0.029 Uiso 1 1 calc R U . . .
H4B H -0.132208 -0.564093 -0.797917 0.029 Uiso 1 1 calc R U . . .
C7 C -0.06305(18) -0.2288(3) -0.55381(11) 0.0229(4) Uani 1 1 d . . . . .
H7 H 0.038773 -0.261836 -0.534016 0.027 Uiso 1 1 calc R U . . .
C19 C -0.76894(18) 0.0701(2) -0.85075(11) 0.0193(4) Uani 1 1 d . . . . .
H19 H -0.665013 0.093896 -0.869120 0.023 Uiso 1 1 calc R U . . .
C25 C -0.8799(2) 0.1642(3) -0.91085(12) 0.0289(4) Uani 1 1 d . . . . .
H25A H -0.862145 0.133476 -0.970406 0.043 Uiso 1 1 calc R U . . .
H25B H -0.864897 0.281806 -0.903988 0.043 Uiso 1 1 calc R U . . .
H25C H -0.982250 0.136174 -0.895774 0.043 Uiso 1 1 calc R U . . .
C24 C -0.7906(2) 0.1388(3) -0.75855(11) 0.0234(4) Uani 1 1 d . . . . .
H24A H -0.892831 0.118345 -0.740429 0.035 Uiso 1 1 calc R U . . .
H24B H -0.771430 0.256388 -0.758394 0.035 Uiso 1 1 calc R U . . .
H24C H -0.721091 0.084709 -0.719007 0.035 Uiso 1 1 calc R U . . .
C21 C -0.0508(3) -0.0815(3) -0.61320(14) 0.0434(6) Uani 1 1 d . . . . .
H21A H -0.150203 -0.050064 -0.633602 0.065 Uiso 1 1 calc R U . . .
H21B H 0.011171 -0.109742 -0.662125 0.065 Uiso 1 1 calc R U . . .
H21C H -0.005504 0.009759 -0.581940 0.065 Uiso 1 1 calc R U . . .

loop_
_atom_site_aniso_label
_atom_site_aniso_U_11
_atom_site_aniso_U_22
_atom_site_aniso_U_33
_atom_site_aniso_U_23
_atom_site_aniso_U_13
_atom_site_aniso_U_12
O2 0.0157(5) 0.0306(8) 0.0208(5) -0.0044(5) 0.0002(4) 0.0032(5)
O1 0.0153(5) 0.0258(7) 0.0153(5) -0.0046(5) -0.0022(4) 0.0004(5)
O3 0.0174(5) 0.0162(7) 0.0184(5) 0.0037(4) -0.0028(4) -0.0029(4)
C14 0.0174(7) 0.0152(9) 0.0153(7) 0.0004(6) -0.0030(5) -0.0003(6)
C2 0.0185(7) 0.0174(9) 0.0143(7) -0.0012(6) -0.0008(6) 0.0015(6)
C15 0.0249(8) 0.0201(10) 0.0136(7) -0.0003(6) -0.0022(6) 0.0024(7)
C10 0.0165(7) 0.0124(9) 0.0146(7) 0.0000(6) -0.0008(5) -0.0011(6)
C3 0.0215(8) 0.0197(10) 0.0168(7) -0.0029(7) -0.0022(6) 0.0046(7)
C11 0.0147(7) 0.0131(9) 0.0148(7) 0.0009(6) -0.0001(5) -0.0006(6)
C1 0.0255(8) 0.0196(10) 0.0147(7) -0.0023(6) -0.0020(6) 0.0035(7)
C12 0.0141(7) 0.0149(9) 0.0145(7) 0.0003(6) -0.0013(5) -0.0008(6)
C13 0.0163(7) 0.0147(9) 0.0151(7) 0.0004(6) -0.0014(5) 0.0007(6)
C22 0.0170(7) 0.0162(9) 0.0148(7) -0.0008(6) -0.0014(5) -0.0019(6)
C8 0.0179(7) 0.0221(10) 0.0210(8) -0.0040(7) -0.0032(6) -0.0015(7)
C5 0.0143(7) 0.0348(12) 0.0208(8) -0.0027(7) 0.0018(6) 0.0021(7)
C23 0.0267(8) 0.0260(11) 0.0218(8) 0.0061(7) 0.0064(6) 0.0034(8)
C6 0.0126(7) 0.0228(10) 0.0189(7) -0.0002(7) -0.0016(5) 0.0026(6)
C17 0.0319(9) 0.0258(11) 0.0195(8) -0.0013(7) -0.0105(7) 0.0031(8)
C16 0.0395(10) 0.0255(11) 0.0162(7) -0.0026(8) -0.0089(7) 0.0053(8)
C18 0.0177(7) 0.0201(10) 0.0174(7) 0.0019(6) -0.0053(6) -0.0001(6)
C20 0.0342(9) 0.0193(10) 0.0278(8) -0.0041(8) -0.0090(7) 0.0076(8)
C9 0.0145(7) 0.0187(9) 0.0159(7) -0.0008(6) -0.0021(5) 0.0006(6)
C4 0.0198(8) 0.0301(12) 0.0225(8) -0.0049(7) 0.0005(6) 0.0084(7)
C7 0.0153(7) 0.0312(12) 0.0222(8) -0.0024(7) -0.0021(6) -0.0062(7)
C19 0.0200(7) 0.0190(10) 0.0187(8) 0.0029(6) -0.0023(6) 0.0001(7)
C25 0.0342(10) 0.0237(11) 0.0287(9) 0.0050(8) -0.0074(7) 0.0053(8)
C24 0.0291(9) 0.0183(10) 0.0228(8) 0.0007(7) 0.0008(6) 0.0030(7)
C21 0.0642(15) 0.0377(14) 0.0282(10) -0.0004(9) 0.0006(9) -0.0291(12)

loop_
_atom_type_symbol
_atom_type_description
_atom_type_scat_dispersion_real
_atom_type_scat_dispersion_imag
_atom_type_scat_source
C C 0.0181 0.0091 'International Tables Vol C Tables 4.2.6.8 and 6.1.1.4'
H H 0.0000 0.0000 'International Tables Vol C Tables 4.2.6.8 and 6.1.1.4'
O O 0.0492 0.0322 'International Tables Vol C Tables 4.2.6.8 and 6.1.1.4'

loop_
_geom_angle_atom_site_label_1
_geom_angle_atom_site_label_2
_geom_angle_atom_site_label_3
_geom_angle
_geom_angle_site_symmetry_1
_geom_angle_site_symmetry_3
_geom_angle_publ_flag
C22 O1 C9 108.22(11) . . ?
C13 C14 C15 112.42(12) . . ?
C13 C14 C18 123.39(15) . . ?
C15 C14 C18 106.41(12) . . ?
C1 C2 C12 110.59(12) . . ?
C1 C2 C3 113.95(14) . . ?
C12 C2 C3 113.17(13) . . ?
C1 C15 C16 114.74(15) . . ?
C1 C15 C23 110.60(14) . . ?
C16 C15 C23 109.07(14) . . ?
C1 C15 C14 108.27(13) . . ?
C16 C15 C14 99.76(13) . . ?
C23 C15 C14 114.11(15) . . ?
C11 C10 C9 110.00(13) . . ?
C11 C10 C6 144.96(14) . . ?
C9 C10 C6 104.34(12) . . ?
C20 C3 C4 109.36(14) . . ?
C20 C3 C2 115.73(13) . . ?
C4 C3 C2 110.70(15) . . ?
C10 C11 C22 106.57(13) . . ?
C10 C11 C12 133.76(14) . . ?
C22 C11 C12 119.56(12) . . ?
C15 C1 C2 112.26(14) . . ?
O3 C12 C11 107.05(12) . . ?
O3 C12 C13 105.77(12) . . ?
C11 C12 C13 110.03(13) . . ?
O3 C12 C2 109.77(14) . . ?
C11 C12 C2 112.48(12) . . ?
C13 C12 C2 111.44(13) . . ?
C14 C13 C12 110.41(14) . . ?
O2 C22 O1 119.72(14) . . ?
O2 C22 C11 131.04(14) . . ?
O1 C22 C11 109.20(12) . . ?
C9 C8 C7 104.16(14) . . ?
C4 C5 C6 114.19(15) . . ?
C10 C6 C5 122.48(13) . . ?
C10 C6 C7 100.27(13) . . ?
C5 C6 C7 114.39(14) . . ?
C16 C17 C18 107.61(14) . . ?
C17 C16 C15 103.77(15) . . ?
C19 C18 C14 120.78(14) . . ?
C19 C18 C17 111.73(15) . . ?
C14 C18 C17 101.82(13) . . ?
O1 C9 C10 105.66(12) . . ?
O1 C9 C8 116.89(15) . . ?
C10 C9 C8 104.20(13) . . ?
C5 C4 C3 114.81(14) . . ?
C21 C7 C8 110.94(18) . . ?
C21 C7 C6 111.86(14) . . ?
C8 C7 C6 106.28(13) . . ?
C24 C19 C25 106.88(15) . . ?
C24 C19 C18 113.50(15) . . ?
C25 C19 C18 109.95(15) . . ?

loop_
_geom_bond_atom_site_label_1
_geom_bond_atom_site_label_2
_geom_bond_distance
_geom_bond_site_symmetry_2
_geom_bond_publ_flag
O2 C22 1.201(2) . ?
O1 C22 1.3810(17) . ?
O1 C9 1.4362(19) . ?
O3 C12 1.4418(19) . ?
C14 C13 1.5262(19) . ?
C14 C15 1.540(2) . ?
C14 C18 1.565(2) . ?
C2 C1 1.543(2) . ?
C2 C12 1.547(2) . ?
C2 C3 1.560(2) . ?
C15 C1 1.527(2) . ?
C15 C16 1.536(2) . ?
C15 C23 1.536(3) . ?
C10 C11 1.341(2) . ?
C10 C9 1.498(2) . ?
C10 C6 1.506(2) . ?
C3 C20 1.530(3) . ?
C3 C4 1.536(2) . ?
C11 C22 1.502(2) . ?
C11 C12 1.522(2) . ?
C12 C13 1.546(2) . ?
C8 C9 1.524(2) . ?
C8 C7 1.560(2) . ?
C5 C4 1.523(3) . ?
C5 C6 1.528(2) . ?
C6 C7 1.567(2) . ?
C17 C16 1.534(3) . ?
C17 C18 1.566(2) . ?
C18 C19 1.541(3) . ?
C7 C21 1.498(3) . ?
C19 C24 1.531(2) . ?
C19 C25 1.534(2) . ?
